data_7035490
loop_
_publ_author_name
'Chen, Shouxiong'
'Huang, Yangjie'
'Fang, Xin'
'Li, Haohong'
'Zhang, Zhongxing'
'Hor, T. S. Andy'
'Weng, Zhiqiang'

_publ_section_title
;
 Aryl-BIAN-ligated silver(i) trifluoromethoxide complex.
;
_journal_issue 45
_journal_name_full 'Dalton transactions (Cambridge, England : 2003)'
_journal_page_first 19682
_journal_page_last 19686
_journal_paper_doi 10.1039/c5dt02078f
_journal_volume 44
_journal_year 2015
_chemical_formula_moiety 'C41 H48 Ag F3 N2 O2'
_chemical_formula_sum 'C41 H48 Ag F3 N2 O2'
_chemical_formula_weight 765.68
_chemical_name_systematic
;
 ?
;
_space_group_IT_number 14
_symmetry_cell_setting monoclinic
_symmetry_space_group_name_Hall '-P 2ybc'
_symmetry_space_group_name_H-M 'P 1 21/c 1'
_atom_sites_solution_hydrogens geom
_atom_sites_solution_primary direct
_atom_sites_solution_secondary difmap
_audit_creation_method SHELXL-97
_audit_update_record
;
2015-05-25 deposited with the CCDC.
2015-06-19 downloaded from the CCDC.
;
_cell_angle_alpha 90.00
_cell_angle_beta 103.970(9)
_cell_angle_gamma 90.00
_cell_formula_units_Z 4
_cell_length_a 10.618(6)
_cell_length_b 22.590(11)
_cell_length_c 15.663(8)
_cell_measurement_reflns_used 25
_cell_measurement_temperature 293(2)
_cell_measurement_theta_max 18
_cell_measurement_theta_min 12
_cell_volume 3646(3)
_computing_cell_refinement 'Nonius CAD4 software'
_computing_data_collection 'Nonius CAD4 software'
_computing_data_reduction 'XCAD (P.McArdle, 2000)'
_computing_molecular_graphics 'ORTEX (P.McArdle, 1995)'
_computing_publication_material 'SHELXL-97/2 (Sheldrick,1997)'
_computing_structure_refinement 'SHELXL-97 (Sheldrick, 1997)'
_computing_structure_solution 'SHELXS-97 (Sheldrick, 1990)'
_diffrn_ambient_temperature 293(2)
_diffrn_measured_fraction_theta_full 0.982
_diffrn_measured_fraction_theta_max 0.982
_diffrn_measurement_device_type '4-circle diffractometer'
_diffrn_measurement_method 'scintillation counter'
_diffrn_radiation_monochromator graphite
_diffrn_radiation_source 'fine-focus sealed tube'
_diffrn_radiation_type MoK\a
_diffrn_radiation_wavelength 0.71073
_diffrn_reflns_av_R_equivalents 0.0580
_diffrn_reflns_av_sigmaI/netI 0.0418
_diffrn_reflns_limit_h_max 13
_diffrn_reflns_limit_h_min -13
_diffrn_reflns_limit_k_max 19
_diffrn_reflns_limit_k_min -29
_diffrn_reflns_limit_l_max 19
_diffrn_reflns_limit_l_min -20
_diffrn_reflns_number 29212
_diffrn_reflns_theta_full 27.56
_diffrn_reflns_theta_max 27.56
_diffrn_reflns_theta_min 3.02
_exptl_absorpt_coefficient_mu 0.606
_exptl_absorpt_correction_T_max 0.886
_exptl_absorpt_correction_T_min 0.748
_exptl_absorpt_correction_type PSI-Scans
_exptl_crystal_colour 'reddish organge'
_exptl_crystal_density_diffrn 1.395
_exptl_crystal_density_method 'not measured'
_exptl_crystal_description Parallelepiped
_exptl_crystal_F_000 1592.0
_exptl_crystal_size_max 0.50
_exptl_crystal_size_mid 0.40
_exptl_crystal_size_min 0.20
_refine_diff_density_max 1.852
_refine_diff_density_min -1.037
_refine_diff_density_rms 0.107
_refine_ls_extinction_method none
_refine_ls_goodness_of_fit_ref 1.133
_refine_ls_hydrogen_treatment constr
_refine_ls_matrix_type full
_refine_ls_number_parameters 437
_refine_ls_number_reflns 8432
_refine_ls_number_restraints 0
_refine_ls_restrained_S_all 1.133
_refine_ls_R_factor_all 0.0805
_refine_ls_R_factor_gt 0.0730
_refine_ls_shift/su_max 0.000
_refine_ls_shift/su_mean 0.000
_refine_ls_structure_factor_coef Fsqd
_refine_ls_weighting_details 'calc w=1/[\s^2^(Fo^2^)+(0.0916P)^2^+7.6017P] where P=(Fo^2^+2Fc^2^)/3'
_refine_ls_weighting_scheme calc
_refine_ls_wR_factor_gt 0.1892
_refine_ls_wR_factor_ref 0.1962
_reflns_number_gt 7443
_reflns_number_total 8432
_reflns_threshold_expression >2sigma(I)
_cod_data_source_file c5dt02078f2.cif
_cod_data_source_block 1
_cod_depositor_comments
;
The following automatic conversions were performed:

'_symmetry_cell_setting' value 'Monoclinic' changed to 'monoclinic'
according to
/usr/data/users/saulius/crontab/automatic-downloads/rss-feeds/RSC/lib/dictionaries/cif_core.dic
dictionary named 'cif_core.dic' version 2.4.2 from 2011-04-26.

Automatic conversion script
Id: cif_fix_values 3271 2015-04-21 07:52:19Z andrius 

 Adding full bibliography for 7035490.cif.
;
_cod_original_sg_symbol_Hall -P2ybc
_cod_original_sg_symbol_H-M P21/c
_cod_database_code 7035490

loop_
_symmetry_equiv_pos_as_xyz
'x, y, z'
'-x, y+1/2, -z+1/2'
'-x, -y, -z'
'x, -y-1/2, z-1/2'

loop_
_atom_site_label
_atom_site_type_symbol
_atom_site_fract_x
_atom_site_fract_y
_atom_site_fract_z
_atom_site_U_iso_or_equiv
_atom_site_adp_type
_atom_site_occupancy
_atom_site_symmetry_multiplicity
_atom_site_calc_flag
_atom_site_refinement_flags
Ag Ag 0.28280(3) 0.083415(15) 0.26715(2) 0.04038(14) Uani 1 1 d .
F(1) F 0.3661(9) 0.2152(2) 0.2974(7) 0.197(6) Uani 1 1 d .
F(3) F 0.4942(9) 0.2173(4) 0.4086(8) 0.165(4) Uani 1 1 d .
F(2) F 0.5800(6) 0.1925(3) 0.3217(6) 0.118(2) Uani 1 1 d .
N2 N 0.1832(3) -0.00854(14) 0.2405(2) 0.0284(7) Uani 1 1 d .
O(1) O 0.4453(4) 0.1294(2) 0.3533(4) 0.0748(14) Uani 1 1 d .
N1 N 0.0683(3) 0.09298(14) 0.2902(2) 0.0245(6) Uani 1 1 d .
O(2) O 0.3321(4) 0.10235(18) 0.1212(2) 0.0518(9) Uani 1 1 d .
C1 C 0.4567(4) 0.18717(17) 0.3624(2) 0.0256(7) Uiso 1 1 d .
C2 C 0.2398(7) 0.1229(3) 0.0453(4) 0.0681(17) Uani 1 1 d .
H2A H 0.1532 0.1230 0.0553 0.082 Uiso 1 1 calc R
H2B H 0.2401 0.0980 -0.0051 0.082 Uiso 1 1 calc R
C3 C 0.2825(6) 0.1845(3) 0.0308(4) 0.0626(15) Uani 1 1 d .
H3A H 0.2550 0.1954 -0.0308 0.075 Uiso 1 1 calc R
H3B H 0.2472 0.2128 0.0654 0.075 Uiso 1 1 calc R
C4 C 0.4216(9) 0.1821(5) 0.0593(9) 0.138(5) Uani 1 1 d .
H4A H 0.4549 0.2180 0.0908 0.166 Uiso 1 1 calc R
H4B H 0.4595 0.1781 0.0091 0.166 Uiso 1 1 calc R
C5 C 0.4546(6) 0.1289(3) 0.1190(5) 0.0653(17) Uani 1 1 d .
H5A H 0.5079 0.1012 0.0960 0.078 Uiso 1 1 calc R
H5B H 0.5013 0.1409 0.1776 0.078 Uiso 1 1 calc R
C6 C -0.0007(4) 0.04616(16) 0.2690(2) 0.0236(7) Uani 1 1 d .
C7 C -0.1349(4) 0.02955(16) 0.2720(2) 0.0249(7) Uani 1 1 d .
C8 C -0.2369(4) 0.05898(18) 0.2926(3) 0.0298(8) Uani 1 1 d .
H8 H -0.2299 0.0987 0.3089 0.036 Uiso 1 1 calc R
C9 C -0.3535(4) 0.02683(19) 0.2883(3) 0.0330(8) Uani 1 1 d .
H9 H -0.4232 0.0464 0.3019 0.040 Uiso 1 1 calc R
C10 C -0.3677(4) -0.03184(19) 0.2649(3) 0.0318(8) Uani 1 1 d .
H10 H -0.4460 -0.0510 0.2626 0.038 Uiso 1 1 calc R
C11 C -0.2630(4) -0.06338(19) 0.2442(3) 0.0287(8) Uani 1 1 d .
C12 C -0.2606(4) -0.12453(18) 0.2226(3) 0.0320(8) Uani 1 1 d .
H12 H -0.3343 -0.1476 0.2188 0.038 Uiso 1 1 calc R
C13 C -0.1501(4) -0.15001(18) 0.2072(3) 0.0335(8) Uani 1 1 d .
H13 H -0.1509 -0.1901 0.1933 0.040 Uiso 1 1 calc R
C14 C -0.0353(4) -0.11684(17) 0.2118(3) 0.0306(8) Uani 1 1 d .
H14 H 0.0383 -0.1349 0.2014 0.037 Uiso 1 1 calc R
C15 C -0.0341(4) -0.05716(17) 0.2322(2) 0.0262(7) Uani 1 1 d .
C16 C -0.1491(4) -0.03117(17) 0.2480(2) 0.0260(7) Uani 1 1 d .
C17 C 0.0632(4) -0.00946(16) 0.2430(2) 0.0256(7) Uani 1 1 d .
C18 C 0.0189(4) 0.14370(15) 0.3263(2) 0.0252(7) Uani 1 1 d .
C19 C 0.0678(4) 0.15396(17) 0.4164(3) 0.0293(8) Uani 1 1 d .
C20 C 0.0182(4) 0.20282(18) 0.4534(3) 0.0340(9) Uani 1 1 d .
H20 H 0.0471 0.2101 0.5134 0.041 Uiso 1 1 calc R
C21 C -0.0732(5) 0.24039(18) 0.4021(3) 0.0352(9) Uani 1 1 d .
H21 H -0.1069 0.2718 0.4279 0.042 Uiso 1 1 calc R
C22 C -0.1141(4) 0.23065(17) 0.3120(3) 0.0330(8) Uani 1 1 d .
H22 H -0.1731 0.2566 0.2775 0.040 Uiso 1 1 calc R
C23 C -0.0682(4) 0.18274(16) 0.2724(3) 0.0274(7) Uani 1 1 d .
C24 C -0.1005(4) 0.17552(18) 0.1734(3) 0.0314(8) Uani 1 1 d .
H24 H -0.1007 0.1331 0.1604 0.038 Uiso 1 1 calc R
C25 C -0.2323(5) 0.2004(3) 0.1267(3) 0.0551(14) Uani 1 1 d .
H25A H -0.2462 0.1944 0.0644 0.083 Uiso 1 1 calc R
H25B H -0.2348 0.2420 0.1387 0.083 Uiso 1 1 calc R
H25C H -0.2991 0.1806 0.1475 0.083 Uiso 1 1 calc R
C26 C 0.0082(6) 0.2043(3) 0.1387(3) 0.0548(14) Uani 1 1 d .
H26A H -0.0107 0.2003 0.0759 0.082 Uiso 1 1 calc R
H26B H 0.0891 0.1852 0.1645 0.082 Uiso 1 1 calc R
H26C H 0.0141 0.2456 0.1540 0.082 Uiso 1 1 calc R
C27 C 0.1666(4) 0.11280(18) 0.4728(3) 0.0321(8) Uani 1 1 d .
H27 H 0.2137 0.0935 0.4338 0.039 Uiso 1 1 calc R
C28 C 0.0981(5) 0.0639(2) 0.5121(3) 0.0471(11) Uani 1 1 d .
H28A H 0.1617 0.0382 0.5476 0.071 Uiso 1 1 calc R
H28B H 0.0433 0.0415 0.4655 0.071 Uiso 1 1 calc R
H28C H 0.0463 0.0814 0.5479 0.071 Uiso 1 1 calc R
C29 C 0.2669(5) 0.1446(2) 0.5441(3) 0.0454(11) Uani 1 1 d .
H29A H 0.3263 0.1162 0.5773 0.068 Uiso 1 1 calc R
H29B H 0.2238 0.1652 0.5825 0.068 Uiso 1 1 calc R
H29C H 0.3139 0.1724 0.5173 0.068 Uiso 1 1 calc R
C30 C 0.2498(4) -0.06323(18) 0.2347(3) 0.0326(8) Uani 1 1 d .
C31 C 0.2904(4) -0.09723(18) 0.3127(3) 0.0342(9) Uani 1 1 d .
C32 C 0.3637(4) -0.14782(19) 0.3085(4) 0.0425(11) Uani 1 1 d .
H32 H 0.3950 -0.1701 0.3591 0.051 Uiso 1 1 calc R
C33 C 0.3907(4) -0.1655(2) 0.2294(4) 0.0503(13) Uani 1 1 d .
H33 H 0.4365 -0.2003 0.2272 0.060 Uiso 1 1 calc R
C34 C 0.3501(5) -0.1318(2) 0.1549(4) 0.0473(13) Uani 1 1 d .
H34 H 0.3696 -0.1442 0.1030 0.057 Uiso 1 1 calc R
C35 C 0.2804(4) -0.07943(19) 0.1550(3) 0.0378(10) Uani 1 1 d .
C36 C 0.2336(5) -0.0416(2) 0.0737(3) 0.0447(11) Uani 1 1 d .
H36 H 0.2162 -0.0018 0.0929 0.054 Uiso 1 1 calc R
C37 C 0.3346(8) -0.0361(3) 0.0185(5) 0.074(2) Uani 1 1 d .
H37A H 0.3003 -0.0118 -0.0321 0.111 Uiso 1 1 calc R
H37B H 0.3543 -0.0747 -0.0004 0.111 Uiso 1 1 calc R
H37C H 0.4122 -0.0184 0.0534 0.111 Uiso 1 1 calc R
C38 C 0.1060(7) -0.0666(3) 0.0172(4) 0.0600(14) Uani 1 1 d .
H38A H 0.0769 -0.0423 -0.0341 0.090 Uiso 1 1 calc R
H38B H 0.0414 -0.0667 0.0508 0.090 Uiso 1 1 calc R
H38C H 0.1199 -0.1063 -0.0004 0.090 Uiso 1 1 calc R
C39 C 0.2629(4) -0.07738(18) 0.3991(3) 0.0365(9) Uani 1 1 d .
H39 H 0.1849 -0.0526 0.3850 0.044 Uiso 1 1 calc R
C40 C 0.2365(6) -0.1288(2) 0.4562(4) 0.0575(14) Uani 1 1 d .
H40A H 0.2197 -0.1135 0.5095 0.086 Uiso 1 1 calc R
H40B H 0.3109 -0.1543 0.4702 0.086 Uiso 1 1 calc R
H40C H 0.1624 -0.1507 0.4246 0.086 Uiso 1 1 calc R
C41 C 0.3738(5) -0.0392(2) 0.4491(4) 0.0499(12) Uani 1 1 d .
H41A H 0.3562 -0.0267 0.5036 0.075 Uiso 1 1 calc R
H41B H 0.3826 -0.0051 0.4144 0.075 Uiso 1 1 calc R
H41C H 0.4529 -0.0617 0.4609 0.075 Uiso 1 1 calc R

loop_
_atom_site_aniso_label
_atom_site_aniso_U_11
_atom_site_aniso_U_22
_atom_site_aniso_U_33
_atom_site_aniso_U_23
_atom_site_aniso_U_13
_atom_site_aniso_U_12
Ag 0.0335(2) 0.0394(2) 0.0518(2) -0.00940(14) 0.01737(15) -0.01063(13)
F(1) 0.175(7) 0.046(3) 0.265(11) -0.050(4) -0.149(8) 0.036(4)
F(3) 0.130(7) 0.109(6) 0.226(11) -0.052(6) -0.017(7) 0.036(5)
F(2) 0.080(4) 0.097(4) 0.188(7) 0.033(5) 0.055(5) -0.019(3)
N2 0.0271(15) 0.0251(15) 0.0338(16) -0.0061(12) 0.0090(13) -0.0006(12)
O(1) 0.041(2) 0.059(2) 0.116(4) -0.038(3) 0.000(2) -0.0065(18)
N1 0.0245(15) 0.0238(14) 0.0256(14) -0.0009(11) 0.0066(12) 0.0006(12)
O(2) 0.045(2) 0.063(2) 0.048(2) 0.0071(17) 0.0142(16) -0.0035(17)
C2 0.067(4) 0.062(4) 0.065(4) -0.006(3) -0.006(3) 0.002(3)
C3 0.053(3) 0.059(3) 0.066(4) 0.004(3) -0.006(3) 0.004(3)
C4 0.059(5) 0.157(10) 0.191(12) 0.120(9) 0.016(6) -0.005(5)
C5 0.042(3) 0.086(4) 0.072(4) 0.027(3) 0.021(3) 0.008(3)
C6 0.0239(16) 0.0225(16) 0.0240(16) 0.0015(13) 0.0052(13) 0.0011(13)
C7 0.0230(16) 0.0268(17) 0.0249(16) 0.0019(13) 0.0058(13) 0.0019(13)
C8 0.0294(19) 0.0289(19) 0.0318(19) 0.0039(15) 0.0085(15) 0.0018(15)
C9 0.0249(18) 0.035(2) 0.040(2) 0.0044(16) 0.0105(16) 0.0048(15)
C10 0.0228(17) 0.036(2) 0.036(2) 0.0020(16) 0.0060(15) -0.0017(15)
C11 0.0232(17) 0.0314(19) 0.0301(18) 0.0007(15) 0.0040(14) -0.0010(14)
C12 0.0288(19) 0.032(2) 0.0333(19) 0.0005(15) 0.0031(15) -0.0069(15)
C13 0.034(2) 0.0297(19) 0.034(2) -0.0053(15) 0.0033(16) -0.0048(16)
C14 0.0281(19) 0.0263(18) 0.036(2) -0.0030(15) 0.0049(15) -0.0017(14)
C15 0.0231(17) 0.0282(18) 0.0266(17) -0.0031(14) 0.0044(13) -0.0010(14)
C16 0.0233(17) 0.0291(18) 0.0237(16) 0.0015(13) 0.0019(13) 0.0006(14)
C17 0.0261(17) 0.0235(16) 0.0272(17) 0.0002(13) 0.0066(14) -0.0007(14)
C18 0.0257(17) 0.0199(16) 0.0313(18) 0.0002(13) 0.0090(14) -0.0002(13)
C19 0.0325(19) 0.0266(18) 0.0289(18) 0.0006(14) 0.0073(15) 0.0008(15)
C20 0.044(2) 0.0293(19) 0.0281(18) -0.0038(15) 0.0068(17) 0.0027(17)
C21 0.044(2) 0.0246(18) 0.040(2) -0.0031(16) 0.0161(18) 0.0090(16)
C22 0.035(2) 0.0250(18) 0.039(2) 0.0013(15) 0.0081(17) 0.0078(15)
C23 0.0289(18) 0.0202(16) 0.0327(18) -0.0002(14) 0.0065(15) 0.0011(14)
C24 0.038(2) 0.0269(18) 0.0286(18) 0.0020(14) 0.0057(16) 0.0037(16)
C25 0.050(3) 0.060(3) 0.044(3) -0.007(2) -0.012(2) 0.016(2)
C26 0.060(3) 0.070(4) 0.032(2) 0.006(2) 0.007(2) -0.019(3)
C27 0.037(2) 0.0273(18) 0.0298(18) 0.0016(15) 0.0036(16) 0.0031(16)
C28 0.046(3) 0.041(2) 0.049(3) 0.015(2) 0.000(2) -0.002(2)
C29 0.045(3) 0.042(2) 0.042(2) 0.0021(19) -0.004(2) 0.000(2)
C30 0.0233(17) 0.0281(19) 0.048(2) -0.0143(17) 0.0108(16) -0.0028(15)
C31 0.0213(17) 0.0264(18) 0.053(2) -0.0062(17) 0.0044(17) -0.0035(14)
C32 0.0273(19) 0.0260(19) 0.071(3) -0.005(2) 0.007(2) -0.0011(16)
C33 0.026(2) 0.030(2) 0.097(4) -0.014(2) 0.019(2) -0.0021(17)
C34 0.033(2) 0.039(2) 0.076(3) -0.030(2) 0.026(2) -0.0103(19)
C35 0.030(2) 0.035(2) 0.053(3) -0.0179(18) 0.0175(19) -0.0091(16)
C36 0.050(3) 0.043(2) 0.048(3) -0.017(2) 0.026(2) -0.007(2)
C37 0.083(5) 0.075(4) 0.082(5) -0.008(4) 0.056(4) -0.001(4)
C38 0.066(4) 0.069(4) 0.043(3) -0.008(3) 0.009(3) -0.010(3)
C39 0.030(2) 0.029(2) 0.046(2) 0.0006(17) 0.0001(18) -0.0018(15)
C40 0.068(4) 0.043(3) 0.060(3) 0.002(2) 0.012(3) -0.009(3)
C41 0.044(3) 0.046(3) 0.054(3) -0.007(2) 0.002(2) -0.010(2)

loop_
_atom_type_symbol
_atom_type_description
_atom_type_scat_dispersion_real
_atom_type_scat_dispersion_imag
_atom_type_scat_source
C C 0.0033 0.0016 'International Tables Vol C Tables 4.2.6.8 and 6.1.1.4'
H H 0.0000 0.0000 'International Tables Vol C Tables 4.2.6.8 and 6.1.1.4'
Ag Ag -0.8971 1.1015 'International Tables Vol C Tables 4.2.6.8 and 6.1.1.4'
N N 0.0061 0.0033 'International Tables Vol C Tables 4.2.6.8 and 6.1.1.4'
O O 0.0106 0.0060 'International Tables Vol C Tables 4.2.6.8 and 6.1.1.4'
F F 0.0106 0.0060 'International Tables Vol C Tables 4.2.6.8 and 6.1.1.4'

loop_
_geom_angle_atom_site_label_1
_geom_angle_atom_site_label_2
_geom_angle_atom_site_label_3
_geom_angle
O(1) Ag N2 142.69(16)
O(1) Ag N1 120.12(15)
N2 Ag N1 72.57(11)
O(1) Ag O(2) 100.10(18)
N2 Ag O(2) 100.07(13)
N1 Ag O(2) 122.51(12)
C17 N2 C30 119.6(3)
C17 N2 Ag 114.9(3)
C30 N2 Ag 124.8(3)
C1 O(1) Ag 125.3(3)
C6 N1 C18 121.4(3)
C6 N1 Ag 112.9(2)
C18 N1 Ag 125.6(2)
C2 O(2) C5 106.7(5)
C2 O(2) Ag 124.4(4)
C5 O(2) Ag 118.8(4)
F(3) C1 O(1) 139.5(7)
F(3) C1 F(1) 107.9(6)
O(1) C1 F(1) 110.3(4)
F(3) C1 F(2) 90.9(8)
O(1) C1 F(2) 95.5(4)
F(1) C1 F(2) 99.5(7)
O(2) C2 C3 104.9(5)
C4 C3 C2 104.1(6)
C3 C4 C5 106.8(6)
O(2) C5 C4 105.7(5)
N1 C6 C7 133.8(3)
N1 C6 C17 118.9(3)
C7 C6 C17 107.0(3)
C8 C7 C16 119.3(3)
C8 C7 C6 134.6(4)
C16 C7 C6 106.1(3)
C7 C8 C9 117.9(4)
C10 C9 C8 122.9(4)
C9 C10 C11 120.2(4)
C16 C11 C10 116.4(4)
C16 C11 C12 116.7(4)
C10 C11 C12 126.9(4)
C13 C12 C11 120.8(4)
C12 C13 C14 121.8(4)
C15 C14 C13 119.1(4)
C14 C15 C16 118.7(3)
C14 C15 C17 134.8(4)
C16 C15 C17 106.5(3)
C11 C16 C7 123.3(4)
C11 C16 C15 123.0(4)
C7 C16 C15 113.7(3)
N2 C17 C15 133.0(3)
N2 C17 C6 120.2(3)
C15 C17 C6 106.7(3)
C19 C18 C23 122.2(3)
C19 C18 N1 116.6(3)
C23 C18 N1 121.1(3)
C18 C19 C20 117.4(4)
C18 C19 C27 121.5(3)
C20 C19 C27 121.1(4)
C21 C20 C19 121.3(4)
C20 C21 C22 119.6(4)
C21 C22 C23 121.2(4)
C22 C23 C18 118.1(4)
C22 C23 C24 121.5(3)
C18 C23 C24 120.1(3)
C23 C24 C25 114.0(4)
C23 C24 C26 108.3(4)
C25 C24 C26 110.8(4)
C19 C27 C29 113.6(3)
C19 C27 C28 110.3(4)
C29 C27 C28 111.2(4)
C35 C30 C31 122.2(4)
C35 C30 N2 120.0(4)
C31 C30 N2 117.6(4)
C32 C31 C30 117.5(4)
C32 C31 C39 120.8(4)
C30 C31 C39 121.5(4)
C31 C32 C33 120.8(5)
C34 C33 C32 120.4(4)
C33 C34 C35 121.8(5)
C34 C35 C30 117.1(5)
C34 C35 C36 122.9(4)
C30 C35 C36 119.9(4)
C35 C36 C38 110.0(4)
C35 C36 C37 112.8(5)
C38 C36 C37 110.1(5)
C41 C39 C31 109.6(4)
C41 C39 C40 111.0(4)
C31 C39 C40 113.5(4)

loop_
_geom_bond_atom_site_label_1
_geom_bond_atom_site_label_2
_geom_bond_distance
Ag O(1) 2.180(4)
Ag N2 2.323(3)
Ag N1 2.401(3)
Ag O(2) 2.502(4)
F(1) C1 1.376(7)
F(3) C1 1.003(9)
F(2) C1 1.592(7)
N2 C17 1.285(5)
N2 C30 1.437(5)
O(1) C1 1.315(6)
N1 C6 1.284(5)
N1 C18 1.432(5)
O(2) C2 1.423(7)
O(2) C5 1.441(7)
C2 C3 1.497(9)
C3 C4 1.438(10)
C4 C5 1.512(10)
C6 C7 1.485(5)
C6 C17 1.529(5)
C7 C8 1.374(5)
C7 C16 1.421(5)
C8 C9 1.423(6)
C9 C10 1.374(6)
C10 C11 1.422(6)
C11 C16 1.400(5)
C11 C12 1.424(6)
C12 C13 1.380(6)
C13 C14 1.418(6)
C14 C15 1.385(5)
C15 C16 1.429(5)
C15 C17 1.474(5)
C18 C19 1.400(5)
C18 C23 1.403(5)
C19 C20 1.407(6)
C19 C27 1.516(5)
C20 C21 1.390(6)
C21 C22 1.390(6)
C22 C23 1.392(5)
C23 C24 1.514(5)
C24 C25 1.522(6)
C24 C26 1.534(7)
C27 C29 1.524(6)
C27 C28 1.532(6)
C30 C35 1.411(6)
C30 C31 1.419(7)
C31 C32 1.392(6)
C31 C39 1.521(7)
C32 C33 1.396(8)
C33 C34 1.372(9)
C34 C35 1.396(7)
C35 C36 1.514(8)
C36 C38 1.536(8)
C36 C37 1.537(7)
C39 C41 1.516(6)
C39 C40 1.531(7)
